data_2019409
loop_
_publ_author_name
'Gonz\'alez-Padilla, Jazmin E.'
'Rosales-Hern\'andez, Martha C.'
'Padilla-Mart\'inez, Itzia I.'
'Garc\'ia-B\'aez, Efren V.'
'Rojas-Lima, Susana'
'Salazar-Pereda, Veronica'

_publ_section_title
;
 \p-stacking and C---<i>X</i>&#x00B7;&#x00B7;&#x00B7;<i>D</i> (<i>X</i> =
 H, NO~2~; <i>D</i> = O, \p) interactions in the crystal network of both
 C---H&#x00B7;&#x00B7;&#x00B7;N and \p-stacked dimers of
 1,2-bis(4-bromophenyl)-1<i>H</i>-benzimidazole and
 2-(4-bromophenyl)-1-(4-nitrophenyl)-1<i>H</i>-benzimidazole
;
_journal_coeditor_code FG3315
_journal_issue 1
_journal_name_full 'Acta Crystallographica Section C'
_journal_page_first 55
_journal_page_last 59
_journal_paper_doi 10.1107/S2053229613033329
_journal_volume 70
_journal_year 2014
_chemical_formula_iupac 'C19 H12 Br N3 O2'
_chemical_formula_moiety 'C19 H12 Br N3 O2'
_chemical_formula_sum 'C19 H12 Br N3 O2'
_chemical_formula_weight 394.23
_chemical_name_systematic
;
2-(4-Bromophenyl)-1-(4-nitrophenyl)-1<i>H</i>-benzimidazole
;
_space_group_IT_number 2
_symmetry_cell_setting triclinic
_symmetry_space_group_name_Hall '-P 1'
_symmetry_space_group_name_H-M 'P -1'
_atom_sites_solution_hydrogens geom
_atom_sites_solution_primary direct
_atom_sites_solution_secondary difmap
_audit_creation_method SHELXL97
_cell_angle_alpha 68.534(4)
_cell_angle_beta 76.677(4)
_cell_angle_gamma 86.869(4)
_cell_formula_units_Z 2
_cell_length_a 7.8689(4)
_cell_length_b 10.0444(4)
_cell_length_c 11.8867(5)
_cell_measurement_reflns_used 600
_cell_measurement_temperature 293(2)
_cell_measurement_theta_max 25
_cell_measurement_theta_min 20
_cell_volume 850.35(7)
_computing_cell_refinement 'CrysAlis CCD (Oxford Diffraction, 2009)'
_computing_data_collection 'CrysAlis CCD (Oxford Diffraction, 2009)'
_computing_data_reduction 'CrysAlis RED (Oxford Diffraction, 2009)'
_computing_molecular_graphics 'Mercury (Macrae <i>et al.</i>, 2008)'
_computing_publication_material
;
SHELXL97 (Sheldrick, 2008), and WinGX2003 (Farrugia, 2012) and
publCIF (Westrip, 2010)
;
_computing_structure_refinement 'SHELXL97 (Sheldrick, 2008)'
_computing_structure_solution 'SHELXS97 (Sheldrick, 2008)'
_diffrn_ambient_temperature 293(2)
_diffrn_measured_fraction_theta_full 0.989
_diffrn_measured_fraction_theta_max 0.989
_diffrn_measurement_device_type 'Oxford Xcalibur Ruby Gemini'
_diffrn_measurement_method \w
_diffrn_radiation_type CuK\a
_diffrn_radiation_wavelength 1.54184
_diffrn_reflns_av_R_equivalents 0.0259
_diffrn_reflns_av_sigmaI/netI 0.0211
_diffrn_reflns_limit_h_max 9
_diffrn_reflns_limit_h_min -9
_diffrn_reflns_limit_k_max 12
_diffrn_reflns_limit_k_min -12
_diffrn_reflns_limit_l_max 14
_diffrn_reflns_limit_l_min -15
_diffrn_reflns_number 15531
_diffrn_reflns_theta_full 78.69
_diffrn_reflns_theta_max 78.69
_diffrn_reflns_theta_min 4.12
_diffrn_standards_interval_count 0
_diffrn_standards_interval_time 0
_diffrn_standards_number 0
_exptl_absorpt_coefficient_mu 3.444
_exptl_absorpt_correction_T_max 0.5273
_exptl_absorpt_correction_T_min 0.4820
_exptl_absorpt_correction_type sphere
_exptl_absorpt_process_details '(Dwiggins, 1975)'
_exptl_crystal_colour 'pale yellow'
_exptl_crystal_density_diffrn 1.540
_exptl_crystal_density_method 'not measured'
_exptl_crystal_description block
_exptl_crystal_F_000 396
_exptl_crystal_size_max 0.33
_exptl_crystal_size_mid 0.28
_exptl_crystal_size_min 0.26
_exptl_crystal_size_rad 0.1500
_refine_diff_density_max 0.655
_refine_diff_density_min -0.642
_refine_ls_extinction_coef 0.0033(4)
_refine_ls_extinction_expression Fc^*^=kFc[1+0.001xFc^2^\l^3^/sin(2\q)]^-1/4^
_refine_ls_extinction_method 'SHELXL97 (Sheldrick, 2008)'
_refine_ls_goodness_of_fit_ref 1.074
_refine_ls_hydrogen_treatment constr
_refine_ls_matrix_type full
_refine_ls_number_parameters 227
_refine_ls_number_reflns 3560
_refine_ls_number_restraints 0
_refine_ls_restrained_S_all 1.074
_refine_ls_R_factor_all 0.0497
_refine_ls_R_factor_gt 0.0436
_refine_ls_shift/su_max 0.000
_refine_ls_shift/su_mean 0.000
_refine_ls_structure_factor_coef Fsqd
_refine_ls_weighting_details 'calc w = 1/[\s^2^(Fo^2^)+(0.0545P)^2^+0.2882P] where P=(Fo^2^+2Fc^2^)/3'
_refine_ls_weighting_scheme calc
_refine_ls_wR_factor_gt 0.1165
_refine_ls_wR_factor_ref 0.1244
_reflns_number_gt 3030
_reflns_number_total 3560
_reflns_threshold_expression I>2\s(I)
_cod_data_source_file fg3315sup1.cif
_cod_data_source_block II
_cod_database_code 2019409
_cod_database_fobs_code 2019409

loop_
_symmetry_equiv_pos_site_id
_symmetry_equiv_pos_as_xyz
1 x,y,z
2 -x,-y,-z

loop_
_atom_site_aniso_label
_atom_site_aniso_U_11
_atom_site_aniso_U_22
_atom_site_aniso_U_33
_atom_site_aniso_U_12
_atom_site_aniso_U_13
_atom_site_aniso_U_23
Br19 0.1101(3) 0.0678(3) 0.1331(4) -0.0110(2) -0.0188(3) 0.0108(2)
O13A 0.1064(17) 0.139(2) 0.0682(12) -0.0022(14) -0.0304(12) -0.0578(13)
O13B 0.1190(17) 0.0811(13) 0.0639(10) 0.0078(12) -0.0073(11) -0.0416(10)
N1 0.0547(10) 0.0521(9) 0.0435(8) 0.0066(7) -0.0096(7) -0.0215(7)
N3 0.0593(10) 0.0600(10) 0.0534(9) 0.0094(8) -0.0177(8) -0.0306(8)
N13 0.0830(14) 0.0691(12) 0.0439(9) -0.0152(10) -0.0015(9) -0.0247(9)
C2 0.0469(10) 0.0585(11) 0.0440(9) 0.0084(8) -0.0128(8) -0.0250(9)
C4 0.0768(17) 0.0651(15) 0.0908(18) 0.0109(12) -0.0260(14) -0.0436(14)
C5 0.0857(19) 0.0546(14) 0.106(2) 0.0044(13) -0.0191(16) -0.0349(15)
C6 0.0808(18) 0.0531(13) 0.0867(19) 0.0058(12) -0.0068(14) -0.0146(12)
C7 0.0690(15) 0.0605(13) 0.0589(13) 0.0097(11) -0.0073(11) -0.0178(10)
C8 0.0502(11) 0.0536(11) 0.0562(11) 0.0086(9) -0.0093(9) -0.0241(9)
C9 0.0543(12) 0.0570(12) 0.0620(12) 0.0096(9) -0.0157(9) -0.0300(10)
C10 0.0478(10) 0.0529(10) 0.0390(9) 0.0029(8) -0.0067(7) -0.0191(8)
C11 0.0539(12) 0.0828(16) 0.0563(12) 0.0192(11) -0.0175(10) -0.0339(12)
C12 0.0585(13) 0.0902(17) 0.0528(12) 0.0071(11) -0.0219(10) -0.0316(12)
C13 0.0610(12) 0.0576(11) 0.0377(9) -0.0082(9) -0.0052(8) -0.0188(8)
C14 0.0571(12) 0.0483(10) 0.0467(10) 0.0026(8) -0.0046(8) -0.0193(8)
C15 0.0497(10) 0.0504(10) 0.0448(9) 0.0039(8) -0.0128(8) -0.0178(8)
C16 0.0465(10) 0.0559(11) 0.0435(9) 0.0069(8) -0.0069(8) -0.0220(8)
C17 0.0533(12) 0.0645(13) 0.0523(11) -0.0018(9) -0.0097(9) -0.0228(10)
C18 0.0619(14) 0.0636(14) 0.0746(15) -0.0065(11) -0.0065(12) -0.0264(12)
C19 0.0589(14) 0.0568(13) 0.0715(15) 0.0013(10) -0.0035(11) -0.0066(11)
C20 0.0667(15) 0.0747(16) 0.0546(12) 0.0087(12) -0.0160(11) -0.0115(11)
C21 0.0588(13) 0.0673(13) 0.0506(11) 0.0084(10) -0.0140(9) -0.0231(10)

loop_
_atom_site_type_symbol
_atom_site_label
_atom_site_fract_x
_atom_site_fract_y
_atom_site_fract_z
_atom_site_U_iso_or_equiv
_atom_site_thermal_displace_type
_atom_site_occupancy
_atom_site_disorder_group
Br Br19 0.60320(6) -0.13648(4) 0.82836(5) 0.1183(2) Uani 1.000 -16
O O13A 0.7074(3) 0.3829(3) -0.0574(2) 0.0966(10) Uani 1.000 -16
O O13B 0.9350(3) 0.2692(2) -0.01132(19) 0.0861(8) Uani 1.000 -16
N N1 0.7690(2) 0.56674(18) 0.38271(15) 0.0494(5) Uani 1.000 -16
N N3 0.7743(3) 0.5887(2) 0.56310(17) 0.0541(6) Uani 1.000 -16
N N13 0.8165(3) 0.3464(2) 0.00549(17) 0.0657(7) Uani 1.000 -16
C C2 0.7574(3) 0.4986(2) 0.50915(18) 0.0478(6) Uani 1.000 -16
C C4 0.8273(4) 0.8556(3) 0.4756(3) 0.0723(10) Uani 1.000 -16
C C5 0.8505(4) 0.9725(3) 0.3676(3) 0.0810(10) Uani 1.000 -16
C C6 0.8461(4) 0.9605(3) 0.2556(3) 0.0789(10) Uani 1.000 -16
C C7 0.8192(3) 0.8298(3) 0.2468(2) 0.0655(8) Uani 1.000 -16
C C8 0.7955(3) 0.7120(2) 0.3568(2) 0.0529(6) Uani 1.000 -16
C C9 0.7992(3) 0.7219(2) 0.4700(2) 0.0552(7) Uani 1.000 -16
C C10 0.7804(3) 0.5068(2) 0.28960(17) 0.0465(6) Uani 1.000 -16
C C11 0.6561(3) 0.5410(3) 0.2189(2) 0.0617(8) Uani 1.000 -16
C C12 0.6677(3) 0.4881(3) 0.1259(2) 0.0641(8) Uani 1.000 -16
C C13 0.8037(3) 0.4013(2) 0.10580(18) 0.0523(6) Uani 1.000 -16
C C14 0.9286(3) 0.3662(2) 0.17517(19) 0.0514(6) Uani 1.000 -16
C C15 0.9178(3) 0.4205(2) 0.26803(18) 0.0479(6) Uani 1.000 -16
C C16 0.7222(3) 0.3448(2) 0.57881(18) 0.0483(6) Uani 1.000 -16
C C17 0.6422(3) 0.2541(3) 0.5397(2) 0.0565(7) Uani 1.000 -16
C C18 0.6075(3) 0.1116(3) 0.6135(3) 0.0676(8) Uani 1.000 -16
C C19 0.6509(3) 0.0601(3) 0.7270(3) 0.0692(8) Uani 1.000 -16
C C20 0.7277(3) 0.1465(3) 0.7696(2) 0.0687(8) Uani 1.000 -16
C C21 0.7630(3) 0.2876(3) 0.6953(2) 0.0584(7) Uani 1.000 -16
H H4 0.83005 0.86468 0.55024 0.0867 Uiso 1.000 -16
H H5 0.86982 1.06217 0.36923 0.0970 Uiso 1.000 -16
H H6 0.86171 1.04261 0.18437 0.0947 Uiso 1.000 -16
H H7 0.81706 0.82164 0.17171 0.0786 Uiso 1.000 -16
H H11 0.56502 0.59955 0.23422 0.0740 Uiso 1.000 -16
H H12 0.58523 0.51061 0.07742 0.0769 Uiso 1.000 -16
H H14 1.01875 0.30689 0.15992 0.0617 Uiso 1.000 -16
H H15 1.00165 0.39932 0.31531 0.0575 Uiso 1.000 -16
H H17 0.61195 0.28999 0.46316 0.0678 Uiso 1.000 -16
H H18 0.55538 0.05133 0.58670 0.0811 Uiso 1.000 -16
H H20 0.75500 0.10999 0.84712 0.0824 Uiso 1.000 -16
H H21 0.81551 0.34674 0.72303 0.0701 Uiso 1.000 -16

loop_
_atom_type_symbol
_atom_type_description
_atom_type_scat_dispersion_real
_atom_type_scat_dispersion_imag
_atom_type_scat_source
C C 0.0181 0.0091 'International Tables Vol C Tables 4.2.6.8 and 6.1.1.4'
H H 0.0000 0.0000 'International Tables Vol C Tables 4.2.6.8 and 6.1.1.4'
Br Br -0.6763 1.2805 'International Tables Vol C Tables 4.2.6.8 and 6.1.1.4'
N N 0.0311 0.0180 'International Tables Vol C Tables 4.2.6.8 and 6.1.1.4'
O O 0.0492 0.0322 'International Tables Vol C Tables 4.2.6.8 and 6.1.1.4'

loop_
_geom_angle_atom_site_label_1
_geom_angle_atom_site_label_2
_geom_angle_atom_site_label_3
_geom_angle
_geom_angle_publ_flag
C2 N1 C8 106.13(17) yes
C2 N1 C10 129.54(18) yes
C8 N1 C10 123.67(17) no
C2 N3 C9 105.68(18) yes
O13A N13 O13B 123.6(2) yes
O13A N13 C13 117.9(2) yes
O13B N13 C13 118.5(2) yes
N1 C2 N3 112.33(19) yes
N1 C2 C16 125.22(19) yes
N3 C2 C16 122.40(18) yes
C5 C4 C9 117.8(3) no
C4 C5 C6 121.7(3) no
C5 C6 C7 122.0(3) no
C6 C7 C8 116.0(2) no
N1 C8 C7 131.8(2) no
N1 C8 C9 105.24(18) no
C7 C8 C9 122.9(2) no
N3 C9 C4 129.7(2) no
N3 C9 C8 110.62(19) no
C4 C9 C8 119.7(2) no
N1 C10 C11 118.7(2) yes
N1 C10 C15 120.08(19) yes
C11 C10 C15 121.1(2) no
C10 C11 C12 119.7(2) no
C11 C12 C13 118.8(2) no
N13 C13 C12 118.5(2) yes
N13 C13 C14 119.2(2) yes
C12 C13 C14 122.3(2) no
C13 C14 C15 118.9(2) no
C10 C15 C14 119.1(2) no
C2 C16 C17 124.5(2) no
C2 C16 C21 117.4(2) no
C17 C16 C21 118.1(2) no
C16 C17 C18 120.7(2) no
C17 C18 C19 119.1(3) no
Br19 C19 C18 119.0(2) no
Br19 C19 C20 119.1(2) yes
C18 C19 C20 121.9(3) no
C19 C20 C21 118.6(2) no
C16 C21 C20 121.6(2) no
C5 C4 H4 121.00 no
C9 C4 H4 121.00 no
C4 C5 H5 119.00 no
C6 C5 H5 119.00 no
C5 C6 H6 119.00 no
C7 C6 H6 119.00 no
C6 C7 H7 122.00 no
C8 C7 H7 122.00 no
C10 C11 H11 120.00 no
C12 C11 H11 120.00 no
C11 C12 H12 121.00 no
C13 C12 H12 121.00 no
C13 C14 H14 121.00 no
C15 C14 H14 121.00 no
C10 C15 H15 120.00 no
C14 C15 H15 120.00 no
C16 C17 H17 120.00 no
C18 C17 H17 120.00 no
C17 C18 H18 120.00 no
C19 C18 H18 120.00 no
C19 C20 H20 121.00 no
C21 C20 H20 121.00 no
C16 C21 H21 119.00 no
C20 C21 H21 119.00 no

loop_
_geom_bond_atom_site_label_1
_geom_bond_atom_site_label_2
_geom_bond_distance
_geom_bond_publ_flag
Br19 C19 1.903(3) yes
O13A N13 1.221(3) yes
O13B N13 1.208(3) yes
N1 C2 1.388(3) yes
N1 C8 1.394(3) yes
N1 C10 1.425(3) yes
N3 C2 1.314(3) yes
N3 C9 1.378(3) yes
N13 C13 1.468(3) yes
C2 C16 1.468(3) yes
C4 C5 1.368(5) no
C4 C9 1.401(4) no
C5 C6 1.388(5) no
C6 C7 1.386(4) no
C7 C8 1.387(3) no
C8 C9 1.392(3) no
C10 C11 1.383(3) no
C10 C15 1.385(3) no
C11 C12 1.375(4) no
C12 C13 1.377(4) no
C13 C14 1.376(3) no
C14 C15 1.384(3) no
C16 C17 1.396(4) no
C16 C21 1.398(3) no
C17 C18 1.381(4) no
C18 C19 1.374(4) no
C19 C20 1.377(4) no
C20 C21 1.371(4) no
C4 H4 0.9300 no
C5 H5 0.9300 no
C6 H6 0.9300 no
C7 H7 0.9300 no
C11 H11 0.9300 no
C12 H12 0.9300 no
C14 H14 0.9300 no
C15 H15 0.9300 no
C17 H17 0.9300 no
C18 H18 0.9300 no
C20 H20 0.9300 no
C21 H21 0.9300 no

loop_
_geom_hbond_atom_site_label_D
_geom_hbond_atom_site_label_H
_geom_hbond_atom_site_label_A
_geom_hbond_site_symmetry_A
_geom_hbond_distance_DH
_geom_hbond_distance_HA
_geom_hbond_distance_DA
_geom_hbond_angle_DHA
_geom_hbond_publ_flag
C6 H6 O13B 1_565 0.93 2.56 3.491(4) 175 yes
C12 H12 O13A 2_665 0.93 2.51 3.312(4) 145 yes
C15 H15 N3 2_766 0.93 2.56 3.463(3) 165 yes
C21 H21 N3 . 0.93 2.54 2.848(4) 100 no

loop_
_geom_torsion_atom_site_label_1
_geom_torsion_atom_site_label_2
_geom_torsion_atom_site_label_3
_geom_torsion_atom_site_label_4
_geom_torsion
_geom_torsion_publ_flag
C8 N1 C2 N3 0.0(3) no
C8 N1 C2 C16 177.3(2) no
C10 N1 C2 N3 170.8(2) no
C10 N1 C2 C16 -11.9(4) no
C2 N1 C8 C7 178.8(3) no
C2 N1 C8 C9 0.3(2) no
C10 N1 C8 C7 7.3(4) no
C10 N1 C8 C9 -171.2(2) no
C2 N1 C10 C11 123.1(2) no
C2 N1 C10 C15 -59.4(3) no
C8 N1 C10 C11 -67.5(3) no
C8 N1 C10 C15 110.0(2) no
C9 N3 C2 N1 -0.4(3) no
C9 N3 C2 C16 -177.7(2) no
C2 N3 C9 C4 -178.8(3) no
C2 N3 C9 C8 0.6(3) no
O13A N13 C13 C12 1.5(3) no
O13A N13 C13 C14 -177.6(2) no
O13B N13 C13 C12 -179.3(2) no
O13B N13 C13 C14 1.6(3) no
N1 C2 C16 C17 -21.4(4) no
N1 C2 C16 C21 162.4(2) no
N3 C2 C16 C17 155.6(2) no
N3 C2 C16 C21 -20.6(4) no
C9 C4 C5 C6 0.2(5) no
C5 C4 C9 N3 179.2(3) no
C5 C4 C9 C8 -0.1(4) no
C4 C5 C6 C7 -0.4(5) no
C5 C6 C7 C8 0.5(4) no
C6 C7 C8 N1 -178.7(3) no
C6 C7 C8 C9 -0.4(4) no
N1 C8 C9 N3 -0.6(3) no
N1 C8 C9 C4 178.9(2) no
C7 C8 C9 N3 -179.2(2) no
C7 C8 C9 C4 0.2(4) no
N1 C10 C11 C12 177.9(2) no
C15 C10 C11 C12 0.4(4) no
N1 C10 C15 C14 -178.47(19) no
C11 C10 C15 C14 -1.0(3) no
C10 C11 C12 C13 0.2(4) no
C11 C12 C13 N13 -179.3(2) no
C11 C12 C13 C14 -0.3(4) no
N13 C13 C14 C15 178.8(2) no
C12 C13 C14 C15 -0.3(3) no
C13 C14 C15 C10 0.9(3) no
C2 C16 C17 C18 -177.3(2) no
C21 C16 C17 C18 -1.1(4) no
C2 C16 C21 C20 177.1(2) no
C17 C16 C21 C20 0.6(4) no
C16 C17 C18 C19 0.7(4) no
C17 C18 C19 Br19 -179.9(2) no
C17 C18 C19 C20 0.2(4) no
Br19 C19 C20 C21 179.4(2) no
C18 C19 C20 C21 -0.7(4) no
C19 C20 C21 C16 0.3(4) no
